data_8104702
loop_
_publ_author_name
'Xiao, Yingcong'

_publ_section_title
;
 The crystal structure of
 (3Z,3&#x2032;Z)-4,4&#x2032;-((1,4-phenylenebis(methylene))bis(azanediyl))bis(pent-3-en-2-one),
 C18H24N2O2
;
_journal_issue 4
_journal_name_full 'Zeitschrift f\"ur Kristallographie - New Crystal Structures'
_journal_page_first 757
_journal_page_last 758
_journal_paper_doi 10.1515/ncrs-2021-0066
_journal_volume 236
_journal_year 2021
_chemical_formula_moiety '0.5(C18 H24 N2 O2)'
_chemical_formula_sum 'C9 H12 N O'
_chemical_formula_weight 150.20
_space_group_crystal_system triclinic
_space_group_IT_number 2
_space_group_name_Hall '-P 1'
_space_group_name_H-M_alt 'P -1'
_atom_sites_solution_hydrogens geom
_cell_angle_alpha 81.772(17)
_cell_angle_beta 84.683(18)
_cell_angle_gamma 76.045(17)
_cell_formula_units_Z 4
_cell_length_a 6.088(10)
_cell_length_b 8.911(14)
_cell_length_c 16.44(3)
_cell_measurement_reflns_used 2001
_cell_measurement_temperature 293(2)
_cell_measurement_theta_max 25.432
_cell_measurement_theta_min 2.543
_cell_volume 855(2)
_computing_cell_refinement 'SAINT (Brucker, 2012)[2]'
_computing_data_collection 'APEX2 (Brucker, 2012)[2]'
_computing_data_reduction 'SAINT (Brucker, 2012)[2]'
_computing_molecular_graphics 'Diamond 4.0[4]'
_computing_publication_material 'Olex2 (Dolomanov et al., 2009)[1]'
_computing_structure_refinement 'ShelXL (Sheldrick, 2015)[3]'
_diffrn_ambient_temperature 293(2)
_diffrn_measured_fraction_theta_full 0.981
_diffrn_measured_fraction_theta_max 0.981
_diffrn_measurement_device_type 'CCD area detector'
_diffrn_measurement_method 'phi and omega scans'
_diffrn_radiation_type MoK\a
_diffrn_radiation_wavelength 0.71073
_diffrn_reflns_av_R_equivalents 0.0265
_diffrn_reflns_av_unetI/netI 0.0406
_diffrn_reflns_Laue_measured_fraction_full 0.981
_diffrn_reflns_Laue_measured_fraction_max 0.981
_diffrn_reflns_limit_h_max 6
_diffrn_reflns_limit_h_min -7
_diffrn_reflns_limit_k_max 10
_diffrn_reflns_limit_k_min -10
_diffrn_reflns_limit_l_max 19
_diffrn_reflns_limit_l_min -19
_diffrn_reflns_number 5544
_diffrn_reflns_point_group_measured_fraction_full 0.981
_diffrn_reflns_point_group_measured_fraction_max 0.981
_diffrn_reflns_theta_full 24.498
_diffrn_reflns_theta_max 24.498
_diffrn_reflns_theta_min 1.254
_exptl_absorpt_coefficient_mu 0.076
_exptl_absorpt_correction_T_max 0.9799
_exptl_absorpt_correction_T_min 0.9782
_exptl_absorpt_correction_type multi-scan
_exptl_crystal_colour colourless
_exptl_crystal_density_diffrn 1.167
_exptl_crystal_density_method 'not measured'
_exptl_crystal_description block
_exptl_crystal_F_000 324
_exptl_crystal_size_max 0.23
_exptl_crystal_size_mid 0.22
_exptl_crystal_size_min 0.21
_refine_diff_density_max 0.180
_refine_diff_density_min -0.178
_refine_diff_density_rms 0.044
_refine_ls_extinction_coef 0.041(10)
_refine_ls_extinction_expression Fc^*^=kFc[1+0.001xFc^2^\l^3^/sin(2\q)]^-1/4^
_refine_ls_extinction_method 'SHELXL-2014/7 (Sheldrick 2014'
_refine_ls_goodness_of_fit_ref 1.086
_refine_ls_hydrogen_treatment constr
_refine_ls_matrix_type full
_refine_ls_number_parameters 200
_refine_ls_number_reflns 2782
_refine_ls_number_restraints 0
_refine_ls_restrained_S_all 1.086
_refine_ls_R_factor_all 0.0701
_refine_ls_R_factor_gt 0.0511
_refine_ls_shift/su_max 0.001
_refine_ls_shift/su_mean 0.000
_refine_ls_structure_factor_coef Fsqd
_refine_ls_weighting_details 'w=1/[\s^2^(Fo^2^)+(0.1165P)^2^] where P=(Fo^2^+2Fc^2^)/3'
_refine_ls_weighting_scheme calc
_refine_ls_wR_factor_gt 0.1648
_refine_ls_wR_factor_ref 0.1858
_reflns_Friedel_coverage 0.000
_reflns_Friedel_fraction_full .
_reflns_Friedel_fraction_max .
_reflns_number_gt 2032
_reflns_number_total 2782
_reflns_threshold_expression 'I > 2\s(I)'
_cod_data_source_file suppl_j_ncrs-2021-0066_suppl.cif
_cod_data_source_block m
_cod_database_code 8104702
_shelx_space_group_comment
;
The symmetry employed for this shelxl refinement is uniquely defined
by the following loop, which should always be used as a source of
symmetry information in preference to the above space-group names.
They are only intended as comments.
;
_shelx_estimated_absorpt_t_max 0.984
_shelx_estimated_absorpt_t_min 0.983
_olex2_refinement_description
;
1. Fixed Uiso
 At 1.2 times of:
  All C(H) groups, All C(H,H) groups, All N(H) groups
 At 1.5 times of:
  All C(H,H,H) groups
2.a Secondary CH2 refined with riding coordinates:
 C6(H6A,H6B), C13(H13A,H13B)
2.b Me refined with riding coordinates:
 C1(H1A,H1B,H1C), C5(H5A,H5B,H5C), C14(H14A,H14B,H14C), C18(H18A,H18B,H18C)
2.c Aromatic/amide H refined with riding coordinates:
 C3(H3), C8(H8), C9(H9), C11(H11), C12(H12), C16(H16), N1(H1), N2(H2)
;

loop_
_space_group_symop_operation_xyz
'x, y, z'
'-x, -y, -z'

loop_
_atom_site_label
_atom_site_type_symbol
_atom_site_fract_x
_atom_site_fract_y
_atom_site_fract_z
_atom_site_U_iso_or_equiv
_atom_site_adp_type
_atom_site_occupancy
_atom_site_site_symmetry_order
_atom_site_calc_flag
_atom_site_refinement_flags_posn
_atom_site_refinement_flags_adp
_atom_site_refinement_flags_occupancy
_atom_site_disorder_assembly
_atom_site_disorder_group
C1 C 0.7099(5) 0.0529(3) 0.5594(2) 0.0882(9) Uani 1 1 d . . . . .
H1A H 0.6603 -0.0299 0.5944 0.132 Uiso 1 1 calc R . . . .
H1B H 0.7361 0.0275 0.5039 0.132 Uiso 1 1 calc R . . . .
H1C H 0.8480 0.0661 0.5782 0.132 Uiso 1 1 calc R . . . .
C2 C 0.5277(4) 0.2039(3) 0.56188(14) 0.0577(6) Uani 1 1 d . . . . .
C3 C 0.3297(4) 0.2001(3) 0.61227(14) 0.0581(7) Uani 1 1 d . . . . .
H3 H 0.3151 0.1039 0.6397 0.070 Uiso 1 1 calc R . . . .
C4 C 0.1538(4) 0.3282(3) 0.62465(12) 0.0511(6) Uani 1 1 d . . . . .
C5 C -0.0497(5) 0.3076(3) 0.68101(16) 0.0783(8) Uani 1 1 d . . . . .
H5A H -0.0311 0.1998 0.7029 0.118 Uiso 1 1 calc R . . . .
H5B H -0.0636 0.3692 0.7254 0.118 Uiso 1 1 calc R . . . .
H5C H -0.1839 0.3407 0.6506 0.118 Uiso 1 1 calc R . . . .
C6 C -0.0208(4) 0.6130(3) 0.59672(13) 0.0534(6) Uani 1 1 d . . . . .
H6A H -0.1669 0.5872 0.5973 0.064 Uiso 1 1 calc R . . . .
H6B H -0.0085 0.6882 0.5487 0.064 Uiso 1 1 calc R . . . .
C7 C -0.0144(4) 0.6889(2) 0.67341(12) 0.0446(5) Uani 1 1 d . . . . .
C8 C 0.1673(4) 0.7519(2) 0.68402(13) 0.0490(6) Uani 1 1 d . . . . .
H8 H 0.2896 0.7431 0.6453 0.059 Uiso 1 1 calc R . . . .
C9 C 0.1673(4) 0.8279(2) 0.75227(12) 0.0497(6) Uani 1 1 d . . . . .
H9 H 0.2910 0.8685 0.7584 0.060 Uiso 1 1 calc R . . . .
C10 C -0.0123(3) 0.8450(2) 0.81146(12) 0.0443(5) Uani 1 1 d . . . . .
C11 C -0.1926(4) 0.7807(3) 0.80170(14) 0.0564(6) Uani 1 1 d . . . . .
H11 H -0.3141 0.7891 0.8408 0.068 Uiso 1 1 calc R . . . .
C12 C -0.1932(4) 0.7036(3) 0.73365(13) 0.0566(6) Uani 1 1 d . . . . .
H12 H -0.3155 0.6610 0.7283 0.068 Uiso 1 1 calc R . . . .
C13 C -0.0135(4) 0.9361(2) 0.88354(12) 0.0517(6) Uani 1 1 d . . . . .
H13A H 0.1410 0.9407 0.8907 0.062 Uiso 1 1 calc R . . . .
H13B H -0.0999 1.0421 0.8698 0.062 Uiso 1 1 calc R . . . .
C14 C 0.2359(4) 0.6665(3) 0.98366(16) 0.0720(8) Uani 1 1 d . . . . .
H14A H 0.2905 0.5777 1.0230 0.108 Uiso 1 1 calc R . . . .
H14B H 0.2393 0.6334 0.9304 0.108 Uiso 1 1 calc R . . . .
H14C H 0.3305 0.7392 0.9812 0.108 Uiso 1 1 calc R . . . .
C15 C -0.0047(4) 0.7440(3) 1.00949(13) 0.0495(6) Uani 1 1 d . . . . .
C16 C -0.1120(4) 0.6860(3) 1.08084(14) 0.0563(6) Uani 1 1 d . . . . .
H16 H -0.0310 0.5973 1.1114 0.068 Uiso 1 1 calc R . . . .
C17 C -0.3334(4) 0.7504(3) 1.11074(14) 0.0568(6) Uani 1 1 d . . . . .
C18 C -0.4356(5) 0.6654(4) 1.18587(16) 0.0870(9) Uani 1 1 d . . . . .
H18A H -0.3269 0.5726 1.2051 0.130 Uiso 1 1 calc R . . . .
H18B H -0.4760 0.7319 1.2286 0.130 Uiso 1 1 calc R . . . .
H18C H -0.5687 0.6377 1.1714 0.130 Uiso 1 1 calc R . . . .
N1 N -0.1082(3) 0.8709(2) 0.96121(10) 0.0491(5) Uani 1 1 d . . . . .
H1 H -0.2422 0.9178 0.9776 0.059 Uiso 1 1 calc R . . . .
N2 N 0.1572(3) 0.47195(19) 0.58836(10) 0.0479(5) Uani 1 1 d . . . . .
H2 H 0.2753 0.4824 0.5571 0.058 Uiso 1 1 calc R . . . .
O1 O -0.4543(3) 0.8756(2) 1.07739(10) 0.0700(5) Uani 1 1 d . . . . .
O2 O 0.5639(3) 0.32473(19) 0.51952(11) 0.0745(6) Uani 1 1 d . . . . .

loop_
_atom_site_aniso_label
_atom_site_aniso_U_11
_atom_site_aniso_U_22
_atom_site_aniso_U_33
_atom_site_aniso_U_23
_atom_site_aniso_U_13
_atom_site_aniso_U_12
C1 0.085(2) 0.0583(16) 0.106(2) -0.0121(15) -0.0036(18) 0.0130(15)
C2 0.0647(16) 0.0482(13) 0.0554(14) -0.0074(11) -0.0015(12) -0.0041(12)
C3 0.0740(17) 0.0452(12) 0.0523(14) -0.0042(10) 0.0060(12) -0.0130(12)
C4 0.0615(15) 0.0548(13) 0.0405(12) -0.0116(10) 0.0031(10) -0.0192(11)
C5 0.086(2) 0.0785(18) 0.0752(18) -0.0206(15) 0.0266(15) -0.0332(16)
C6 0.0519(14) 0.0602(13) 0.0442(12) -0.0158(10) -0.0049(10) 0.0008(11)
C7 0.0431(12) 0.0456(12) 0.0396(11) -0.0059(9) -0.0014(9) 0.0001(9)
C8 0.0448(13) 0.0546(12) 0.0439(12) -0.0085(10) 0.0094(9) -0.0072(10)
C9 0.0481(13) 0.0530(13) 0.0500(13) -0.0091(10) 0.0032(10) -0.0165(10)
C10 0.0452(13) 0.0465(11) 0.0410(12) -0.0095(9) 0.0066(9) -0.0113(10)
C11 0.0474(14) 0.0765(15) 0.0493(13) -0.0260(11) 0.0165(10) -0.0192(12)
C12 0.0461(14) 0.0722(15) 0.0568(14) -0.0237(12) 0.0031(11) -0.0170(12)
C13 0.0562(14) 0.0539(13) 0.0479(13) -0.0144(10) 0.0098(11) -0.0184(11)
C14 0.0587(16) 0.0796(17) 0.0764(17) -0.0227(14) -0.0057(13) -0.0054(14)
C15 0.0468(13) 0.0538(13) 0.0521(13) -0.0210(11) -0.0052(11) -0.0105(10)
C16 0.0630(16) 0.0531(13) 0.0520(14) -0.0030(11) -0.0093(12) -0.0119(12)
C17 0.0597(15) 0.0693(15) 0.0449(13) -0.0057(11) -0.0046(11) -0.0218(13)
C18 0.090(2) 0.111(2) 0.0598(17) 0.0117(16) 0.0014(15) -0.0387(19)
N1 0.0486(11) 0.0532(11) 0.0455(11) -0.0150(8) 0.0039(8) -0.0091(9)
N2 0.0515(11) 0.0476(10) 0.0428(10) -0.0114(8) 0.0050(8) -0.0075(9)
O1 0.0551(11) 0.0840(12) 0.0616(11) -0.0017(10) 0.0070(8) -0.0064(10)
O2 0.0693(12) 0.0565(10) 0.0846(13) -0.0006(9) 0.0233(10) -0.0046(9)

loop_
_atom_type_symbol
_atom_type_description
_atom_type_scat_dispersion_real
_atom_type_scat_dispersion_imag
_atom_type_scat_source
C C 0.0033 0.0016 'International Tables Vol C Tables 4.2.6.8 and 6.1.1.4'
H H 0.0000 0.0000 'International Tables Vol C Tables 4.2.6.8 and 6.1.1.4'
N N 0.0061 0.0033 'International Tables Vol C Tables 4.2.6.8 and 6.1.1.4'
O O 0.0106 0.0060 'International Tables Vol C Tables 4.2.6.8 and 6.1.1.4'

loop_
_geom_angle_atom_site_label_1
_geom_angle_atom_site_label_2
_geom_angle_atom_site_label_3
_geom_angle
_geom_angle_site_symmetry_1
_geom_angle_site_symmetry_3
H1A C1 H1B 109.5 . .
H1A C1 H1C 109.5 . .
H1B C1 H1C 109.5 . .
C2 C1 H1A 109.5 . .
C2 C1 H1B 109.5 . .
C2 C1 H1C 109.5 . .
C3 C2 C1 118.3(2) . .
O2 C2 C1 118.2(3) . .
O2 C2 C3 123.5(2) . .
C2 C3 H3 117.3 . .
C4 C3 C2 125.4(2) . .
C4 C3 H3 117.3 . .
C3 C4 C5 119.9(2) . .
N2 C4 C3 122.3(2) . .
N2 C4 C5 117.8(2) . .
C4 C5 H5A 109.5 . .
C4 C5 H5B 109.5 . .
C4 C5 H5C 109.5 . .
H5A C5 H5B 109.5 . .
H5A C5 H5C 109.5 . .
H5B C5 H5C 109.5 . .
H6A C6 H6B 107.6 . .
C7 C6 H6A 108.6 . .
C7 C6 H6B 108.6 . .
N2 C6 H6A 108.6 . .
N2 C6 H6B 108.6 . .
N2 C6 C7 114.74(18) . .
C8 C7 C6 120.6(2) . .
C8 C7 C12 117.7(2) . .
C12 C7 C6 121.6(2) . .
C7 C8 H8 119.8 . .
C7 C8 C9 120.4(2) . .
C9 C8 H8 119.8 . .
C8 C9 H9 119.1 . .
C10 C9 C8 121.9(2) . .
C10 C9 H9 119.1 . .
C9 C10 C13 120.84(19) . .
C11 C10 C9 117.9(2) . .
C11 C10 C13 121.21(19) . .
C10 C11 H11 119.8 . .
C10 C11 C12 120.5(2) . .
C12 C11 H11 119.8 . .
C7 C12 H12 119.2 . .
C11 C12 C7 121.5(2) . .
C11 C12 H12 119.2 . .
C10 C13 H13A 108.6 . .
C10 C13 H13B 108.6 . .
H13A C13 H13B 107.6 . .
N1 C13 C10 114.46(19) . .
N1 C13 H13A 108.6 . .
N1 C13 H13B 108.6 . .
H14A C14 H14B 109.5 . .
H14A C14 H14C 109.5 . .
H14B C14 H14C 109.5 . .
C15 C14 H14A 109.5 . .
C15 C14 H14B 109.5 . .
C15 C14 H14C 109.5 . .
C16 C15 C14 120.8(2) . .
N1 C15 C14 117.5(2) . .
N1 C15 C16 121.7(2) . .
C15 C16 H16 117.4 . .
C15 C16 C17 125.2(2) . .
C17 C16 H16 117.4 . .
C16 C17 C18 119.1(3) . .
O1 C17 C16 123.1(2) . .
O1 C17 C18 117.8(3) . .
C17 C18 H18A 109.5 . .
C17 C18 H18B 109.5 . .
C17 C18 H18C 109.5 . .
H18A C18 H18B 109.5 . .
H18A C18 H18C 109.5 . .
H18B C18 H18C 109.5 . .
C13 N1 H1 117.2 . .
C15 N1 C13 125.6(2) . .
C15 N1 H1 117.2 . .
C4 N2 C6 126.2(2) . .
C4 N2 H2 116.9 . .
C6 N2 H2 116.9 . .

loop_
_geom_bond_atom_site_label_1
_geom_bond_atom_site_label_2
_geom_bond_distance
_geom_bond_site_symmetry_2
C1 H1A 0.9600 .
C1 H1B 0.9600 .
C1 H1C 0.9600 .
C1 C2 1.527(4) .
C2 C3 1.402(4) .
C2 O2 1.251(3) .
C3 H3 0.9300 .
C3 C4 1.388(3) .
C4 C5 1.508(3) .
C4 N2 1.338(3) .
C5 H5A 0.9600 .
C5 H5B 0.9600 .
C5 H5C 0.9600 .
C6 H6A 0.9700 .
C6 H6B 0.9700 .
C6 C7 1.521(3) .
C6 N2 1.462(3) .
C7 C8 1.390(3) .
C7 C12 1.397(3) .
C8 H8 0.9300 .
C8 C9 1.391(3) .
C9 H9 0.9300 .
C9 C10 1.389(3) .
C10 C11 1.386(3) .
C10 C13 1.528(3) .
C11 H11 0.9300 .
C11 C12 1.395(3) .
C12 H12 0.9300 .
C13 H13A 0.9700 .
C13 H13B 0.9700 .
C13 N1 1.453(3) .
C14 H14A 0.9600 .
C14 H14B 0.9600 .
C14 H14C 0.9600 .
C14 C15 1.511(4) .
C15 C16 1.384(3) .
C15 N1 1.341(3) .
C16 H16 0.9300 .
C16 C17 1.405(4) .
C17 C18 1.518(4) .
C17 O1 1.261(3) .
C18 H18A 0.9600 .
C18 H18B 0.9600 .
C18 H18C 0.9600 .
N1 H1 0.8600 .
N2 H2 0.8600 .
